data_4337454
loop_
_publ_author_name
'Gao, Feng'
'Cui, Long'
'Song, You'
'Li, Yi-Zhi'
'Zuo, Jing-Lin'

_publ_section_title
;
 Calix[4]arene-supported mononuclear lanthanide single-molecule magnet.
;
_journal_issue 1
_journal_name_full 'Inorganic chemistry'
_journal_page_first 562
_journal_page_last 567
_journal_paper_doi 10.1021/ic4026624
_journal_volume 53
_journal_year 2014
_chemical_formula_sum 'C63 H93 Co Dy O13 P3'
_chemical_formula_weight 1372.71
_chemical_name_systematic
; 
 ? 
;
_space_group_IT_number 2
_symmetry_cell_setting triclinic
_symmetry_space_group_name_Hall '-P 1'
_symmetry_space_group_name_H-M 'P -1'
_atom_sites_solution_hydrogens geom
_atom_sites_solution_primary direct
_atom_sites_solution_secondary difmap
_audit_creation_method SHELXL-97
_cell_angle_alpha 99.4430(10)
_cell_angle_beta 101.6260(10)
_cell_angle_gamma 102.1450(10)
_cell_formula_units_Z 2
_cell_length_a 10.9895(10)
_cell_length_b 16.0209(15)
_cell_length_c 19.9307(18)
_cell_measurement_reflns_used 9977
_cell_measurement_temperature 123(2)
_cell_measurement_theta_max 27.44
_cell_measurement_theta_min 2.24
_cell_volume 3281.1(5)
_computing_cell_refinement 'Bruker SMART'
_computing_data_collection 'Bruker SMART'
_computing_data_reduction 'Bruker SAINT'
_computing_molecular_graphics 'Bruker SHELXTL'
_computing_publication_material 'Bruker SHELXTL'
_computing_structure_refinement 'Bruker SHELXTL'
_computing_structure_solution 'Bruker SHELXTL'
_diffrn_ambient_temperature 123(2)
_diffrn_measured_fraction_theta_full 0.987
_diffrn_measured_fraction_theta_max 0.987
_diffrn_measurement_device_type 'Bruker APEX II CCD'
_diffrn_measurement_method '\f and \w scans'
_diffrn_radiation_monochromator graphite
_diffrn_radiation_source 'fine-focus sealed tube'
_diffrn_radiation_type MoK\a
_diffrn_radiation_wavelength 0.71073
_diffrn_reflns_av_R_equivalents 0.0066
_diffrn_reflns_av_sigmaI/netI 0.0986
_diffrn_reflns_limit_h_max 13
_diffrn_reflns_limit_h_min -13
_diffrn_reflns_limit_k_max 19
_diffrn_reflns_limit_k_min -19
_diffrn_reflns_limit_l_max 20
_diffrn_reflns_limit_l_min -24
_diffrn_reflns_number 26538
_diffrn_reflns_theta_full 26.00
_diffrn_reflns_theta_max 26.00
_diffrn_reflns_theta_min 1.07
_exptl_absorpt_coefficient_mu 1.514
_exptl_absorpt_correction_T_max 0.7722
_exptl_absorpt_correction_T_min 0.7126
_exptl_absorpt_correction_type multi-scan
_exptl_absorpt_process_details 'SADABS; Bruker, 2000'
_exptl_crystal_colour yellow
_exptl_crystal_density_diffrn 1.389
_exptl_crystal_density_method 'not measured'
_exptl_crystal_description block
_exptl_crystal_F_000 1426
_exptl_crystal_size_max 0.24
_exptl_crystal_size_mid 0.22
_exptl_crystal_size_min 0.18
_refine_diff_density_max 0.663
_refine_diff_density_min -0.633
_refine_diff_density_rms 0.151
_refine_ls_extinction_method none
_refine_ls_goodness_of_fit_ref 1.058
_refine_ls_hydrogen_treatment constr
_refine_ls_matrix_type fullcycle
_refine_ls_number_parameters 749
_refine_ls_number_reflns 12741
_refine_ls_number_restraints 0
_refine_ls_restrained_S_all 1.058
_refine_ls_R_factor_all 0.0614
_refine_ls_R_factor_gt 0.0596
_refine_ls_shift/su_max 0.000
_refine_ls_shift/su_mean 0.000
_refine_ls_structure_factor_coef Fsqd
_refine_ls_weighting_details 'calc w=1/[\s^2^(Fo^2^)+(0.0650P)^2^+1.8800P] where P=(Fo^2^+2Fc^2^)/3'
_refine_ls_weighting_scheme calc
_refine_ls_wR_factor_gt 0.1501
_refine_ls_wR_factor_ref 0.1509
_reflns_number_gt 10966
_reflns_number_total 12741
_reflns_threshold_expression >2sigma(I)
_cod_data_source_file ic4026624_si_002.cif
_cod_data_source_block 1
_cod_depositor_comments
;
The following automatic conversions were performed:

'_symmetry_cell_setting' value 'Triclinic' changed to 'triclinic'
according to
/usr/data/users/saulius/automatic-downloads/current/ACS/lib/dictionaries/cif_core.dic
dictionary named 'cif_core.dic' version 2.4.2 from 2011-04-26.

Automatic conversion script
Id: cif_fix_values 2281 2013-09-26 08:29:07Z andrius 
;
_cod_original_sg_symbol_H-M P-1
_cod_database_code 4337454

loop_
_symmetry_equiv_pos_as_xyz
'x, y, z'
'-x, -y, -z'

loop_
_atom_site_label
_atom_site_type_symbol
_atom_site_fract_x
_atom_site_fract_y
_atom_site_fract_z
_atom_site_U_iso_or_equiv
_atom_site_adp_type
_atom_site_occupancy
_atom_site_symmetry_multiplicity
_atom_site_calc_flag
_atom_site_refinement_flags
C1 C 0.5413(4) -0.2983(3) 0.2746(3) 0.0322(10) Uani 1 1 d .
H1 H 0.4909 -0.2755 0.3067 0.039 Uiso 1 1 calc R
C2 C 0.6617(4) -0.3182(3) 0.2954(2) 0.0299(10) Uani 1 1 d .
H2 H 0.7115 -0.3111 0.3448 0.036 Uiso 1 1 calc R
C3 C 0.6980(4) -0.3504(3) 0.2340(2) 0.0301(10) Uani 1 1 d .
H3 H 0.7782 -0.3699 0.2322 0.036 Uiso 1 1 calc R
C4 C 0.6013(4) -0.3503(3) 0.1759(3) 0.0304(10) Uani 1 1 d .
H4 H 0.6003 -0.3704 0.1255 0.037 Uiso 1 1 calc R
C5 C 0.5040(5) -0.3191(3) 0.2010(3) 0.0334(11) Uani 1 1 d .
H5 H 0.4224 -0.3134 0.1714 0.040 Uiso 1 1 calc R
C6 C 0.7602(4) -0.2131(3) 0.0251(2) 0.0300(10) Uani 1 1 d .
H6A H 0.8521 -0.1815 0.0411 0.036 Uiso 1 1 calc R
H6B H 0.7540 -0.2730 -0.0003 0.036 Uiso 1 1 calc R
C7 C 0.6925(4) -0.1683(3) -0.0215(2) 0.0334(11) Uani 1 1 d .
H7A H 0.6007 -0.1976 -0.0349 0.050 Uiso 1 1 calc R
H7B H 0.7258 -0.1696 -0.0636 0.050 Uiso 1 1 calc R
H7C H 0.7052 -0.1075 0.0024 0.050 Uiso 1 1 calc R
C8 C 1.0128(4) -0.2342(3) 0.2028(2) 0.0271(10) Uani 1 1 d .
H8A H 1.0020 -0.2547 0.2460 0.033 Uiso 1 1 calc R
H8B H 1.0521 -0.1704 0.2158 0.033 Uiso 1 1 calc R
C9 C 1.0972(4) -0.2799(3) 0.1697(3) 0.0364(11) Uani 1 1 d .
H9A H 1.0642 -0.3432 0.1630 0.055 Uiso 1 1 calc R
H9B H 1.1844 -0.2617 0.2001 0.055 Uiso 1 1 calc R
H9C H 1.0988 -0.2649 0.1241 0.055 Uiso 1 1 calc R
C10 C 0.4798(4) -0.1132(3) 0.0803(3) 0.0297(10) Uani 1 1 d .
H10A H 0.4518 -0.1585 0.0363 0.036 Uiso 1 1 calc R
H10B H 0.5701 -0.0820 0.0852 0.036 Uiso 1 1 calc R
C11 C 0.3971(4) -0.0499(3) 0.0768(3) 0.0303(10) Uani 1 1 d .
H11A H 0.3091 -0.0798 0.0760 0.045 Uiso 1 1 calc R
H11B H 0.3974 -0.0269 0.0342 0.045 Uiso 1 1 calc R
H11C H 0.4308 -0.0015 0.1181 0.045 Uiso 1 1 calc R
C12 C 0.4014(4) -0.0650(3) 0.2646(2) 0.0302(10) Uani 1 1 d .
H12A H 0.3248 -0.0904 0.2250 0.036 Uiso 1 1 calc R
H12B H 0.4451 -0.0071 0.2585 0.036 Uiso 1 1 calc R
C13 C 0.3621(4) -0.0558(3) 0.3334(2) 0.0304(10) Uani 1 1 d .
H13A H 0.3143 -0.1129 0.3376 0.046 Uiso 1 1 calc R
H13B H 0.3076 -0.0146 0.3349 0.046 Uiso 1 1 calc R
H13C H 0.4389 -0.0338 0.3724 0.046 Uiso 1 1 calc R
C14 C 1.0462(4) -0.1296(3) 0.3918(3) 0.0315(10) Uani 1 1 d .
H14A H 1.0414 -0.0921 0.4354 0.038 Uiso 1 1 calc R
H14B H 1.0843 -0.0916 0.3631 0.038 Uiso 1 1 calc R
C15 C 1.1280(4) -0.1916(3) 0.4095(3) 0.0304(10) Uani 1 1 d .
H15A H 1.0828 -0.2351 0.4311 0.046 Uiso 1 1 calc R
H15B H 1.2096 -0.1587 0.4422 0.046 Uiso 1 1 calc R
H15C H 1.1448 -0.2212 0.3664 0.046 Uiso 1 1 calc R
C16 C 0.7938(4) -0.0747(3) 0.4559(2) 0.0314(10) Uani 1 1 d .
H16A H 0.8457 -0.0185 0.4511 0.038 Uiso 1 1 calc R
H16B H 0.8518 -0.1034 0.4832 0.038 Uiso 1 1 calc R
C17 C 0.6943(4) -0.0584(3) 0.4931(3) 0.0359(11) Uani 1 1 d .
H17A H 0.6291 -0.0391 0.4626 0.054 Uiso 1 1 calc R
H17B H 0.7342 -0.0129 0.5359 0.054 Uiso 1 1 calc R
H17C H 0.6539 -0.1124 0.5056 0.054 Uiso 1 1 calc R
C18 C 1.0798(4) -0.0112(3) 0.1101(2) 0.0300(10) Uani 1 1 d .
H18A H 1.0561 -0.0043 0.0616 0.045 Uiso 1 1 calc R
H18B H 1.0375 -0.0703 0.1131 0.045 Uiso 1 1 calc R
H18C H 1.1731 -0.0019 0.1250 0.045 Uiso 1 1 calc R
C19 C 0.6998(4) 0.1026(3) 0.3606(3) 0.0284(10) Uani 1 1 d .
H19A H 0.7365 0.1298 0.4104 0.043 Uiso 1 1 calc R
H19B H 0.6805 0.0388 0.3543 0.043 Uiso 1 1 calc R
H19C H 0.6205 0.1200 0.3441 0.043 Uiso 1 1 calc R
C20 C 1.2220(4) 0.1727(3) 0.2117(2) 0.0282(10) Uani 1 1 d .
C21 C 1.2834(4) 0.2604(3) 0.2194(2) 0.0302(10) Uani 1 1 d .
H21 H 1.3626 0.2846 0.2534 0.036 Uiso 1 1 calc R
C22 C 1.2324(4) 0.3135(3) 0.1790(2) 0.0287(10) Uani 1 1 d .
C23 C 1.1205(4) 0.2758(3) 0.1283(2) 0.0295(10) Uani 1 1 d .
H23 H 1.0854 0.3109 0.0996 0.035 Uiso 1 1 calc R
C24 C 1.0567(4) 0.1882(3) 0.1172(2) 0.0287(10) Uani 1 1 d .
C25 C 1.1084(4) 0.1377(3) 0.1608(2) 0.0272(9) Uani 1 1 d .
C26 C 0.9285(4) 0.1513(3) 0.0621(2) 0.0265(9) Uani 1 1 d .
H26A H 0.9406 0.1583 0.0153 0.032 Uiso 1 1 calc R
H26B H 0.8965 0.0882 0.0603 0.032 Uiso 1 1 calc R
C27 C 0.8331(4) 0.1996(3) 0.0814(2) 0.0275(9) Uani 1 1 d .
C28 C 0.8071(4) 0.2668(3) 0.0493(3) 0.0298(10) Uani 1 1 d .
H28 H 0.8432 0.2777 0.0112 0.036 Uiso 1 1 calc R
C29 C 0.7289(4) 0.3188(3) 0.0717(2) 0.0286(10) Uani 1 1 d .
C30 C 0.6737(4) 0.2975(3) 0.1261(2) 0.0284(9) Uani 1 1 d .
H30 H 0.6174 0.3301 0.1410 0.034 Uiso 1 1 calc R
C31 C 0.6978(4) 0.2303(3) 0.1593(2) 0.0279(9) Uani 1 1 d .
C32 C 0.7789(4) 0.1810(3) 0.1372(2) 0.0261(9) Uani 1 1 d .
C33 C 0.6521(4) 0.2176(3) 0.2247(2) 0.0264(9) Uani 1 1 d .
H33A H 0.6272 0.1545 0.2247 0.032 Uiso 1 1 calc R
H33B H 0.5763 0.2415 0.2258 0.032 Uiso 1 1 calc R
C34 C 0.7616(4) 0.2653(3) 0.2887(2) 0.0262(9) Uani 1 1 d .
C35 C 0.8017(4) 0.3557(3) 0.3026(2) 0.0280(9) Uani 1 1 d .
H35 H 0.7534 0.3866 0.2754 0.034 Uiso 1 1 calc R
C36 C 0.9104(4) 0.4033(3) 0.3550(2) 0.0285(10) Uani 1 1 d .
C37 C 0.9792(4) 0.3575(3) 0.3948(2) 0.0281(9) Uani 1 1 d .
H37 H 1.0545 0.3887 0.4299 0.034 Uiso 1 1 calc R
C38 C 0.9406(4) 0.2659(3) 0.3844(2) 0.0276(9) Uani 1 1 d .
C39 C 0.8311(4) 0.2219(3) 0.3317(2) 0.0259(9) Uani 1 1 d .
C40 C 1.0196(4) 0.2189(3) 0.4293(2) 0.0270(9) Uani 1 1 d .
H40A H 1.0330 0.2467 0.4793 0.032 Uiso 1 1 calc R
H40B H 0.9700 0.1575 0.4220 0.032 Uiso 1 1 calc R
C41 C 1.1495(4) 0.2189(3) 0.4141(2) 0.0278(9) Uani 1 1 d .
C42 C 1.2626(4) 0.2697(3) 0.4596(2) 0.0286(10) Uani 1 1 d .
H42 H 1.2581 0.3049 0.5018 0.034 Uiso 1 1 calc R
C43 C 1.3835(4) 0.2721(3) 0.4465(2) 0.0282(10) Uani 1 1 d .
C44 C 1.3851(4) 0.2188(3) 0.3838(2) 0.0279(9) Uani 1 1 d .
H44 H 1.4653 0.2173 0.3734 0.033 Uiso 1 1 calc R
C45 C 1.2728(4) 0.1678(3) 0.3363(2) 0.0274(10) Uani 1 1 d .
C46 C 1.1542(4) 0.1668(3) 0.3514(2) 0.0281(10) Uani 1 1 d .
C47 C 1.2752(4) 0.1224(3) 0.2635(2) 0.0291(10) Uani 1 1 d .
H47A H 1.3643 0.1214 0.2617 0.035 Uiso 1 1 calc R
H47B H 1.2223 0.0614 0.2519 0.035 Uiso 1 1 calc R
C48 C 1.2978(4) 0.4116(3) 0.1954(3) 0.0342(11) Uani 1 1 d .
C49 C 1.2375(5) 0.4511(3) 0.1371(3) 0.0471(14) Uani 1 1 d .
H49A H 1.2538 0.4249 0.0928 0.071 Uiso 1 1 calc R
H49B H 1.2749 0.5144 0.1481 0.071 Uiso 1 1 calc R
H49C H 1.1447 0.4395 0.1326 0.071 Uiso 1 1 calc R
C50 C 1.2742(5) 0.4510(3) 0.2607(3) 0.0444(13) Uani 1 1 d .
H50A H 1.3101 0.4240 0.2983 0.067 Uiso 1 1 calc R
H50B H 1.1815 0.4418 0.2558 0.067 Uiso 1 1 calc R
H50C H 1.3150 0.5138 0.2724 0.067 Uiso 1 1 calc R
C51 C 1.4402(4) 0.4315(3) 0.2098(3) 0.0357(11) Uani 1 1 d .
H51A H 1.4652 0.3880 0.1784 0.054 Uiso 1 1 calc R
H51B H 1.4759 0.4299 0.2586 0.054 Uiso 1 1 calc R
H51C H 1.4735 0.4899 0.2019 0.054 Uiso 1 1 calc R
C52 C 0.7102(4) 0.3974(3) 0.0403(2) 0.0297(10) Uani 1 1 d .
C53 C 0.5648(4) 0.3809(3) 0.0062(3) 0.0349(11) Uani 1 1 d .
H53A H 0.5498 0.4302 -0.0147 0.052 Uiso 1 1 calc R
H53B H 0.5163 0.3751 0.0422 0.052 Uiso 1 1 calc R
H53C H 0.5364 0.3270 -0.0302 0.052 Uiso 1 1 calc R
C54 C 0.7505(4) 0.4793(3) 0.0967(3) 0.0337(11) Uani 1 1 d .
H54A H 0.8441 0.4952 0.1144 0.051 Uiso 1 1 calc R
H54B H 0.7100 0.4694 0.1352 0.051 Uiso 1 1 calc R
H54C H 0.7239 0.5269 0.0773 0.051 Uiso 1 1 calc R
C55 C 0.7746(5) 0.4050(3) -0.0185(3) 0.0333(10) Uani 1 1 d .
H55A H 0.7406 0.4443 -0.0458 0.050 Uiso 1 1 calc R
H55B H 0.7581 0.3471 -0.0489 0.050 Uiso 1 1 calc R
H55C H 0.8673 0.4287 0.0007 0.050 Uiso 1 1 calc R
C56 C 0.9479(4) 0.5038(3) 0.3658(2) 0.0278(9) Uani 1 1 d .
C57 C 1.0750(4) 0.5447(3) 0.4195(3) 0.0339(11) Uani 1 1 d .
H57A H 1.0947 0.6084 0.4255 0.051 Uiso 1 1 calc R
H57B H 1.1433 0.5230 0.4032 0.051 Uiso 1 1 calc R
H57C H 1.0691 0.5290 0.4645 0.051 Uiso 1 1 calc R
C58 C 0.8430(4) 0.5405(3) 0.3910(2) 0.0296(10) Uani 1 1 d .
H58A H 0.8381 0.5273 0.4368 0.044 Uiso 1 1 calc R
H58B H 0.7603 0.5137 0.3571 0.044 Uiso 1 1 calc R
H58C H 0.8637 0.6040 0.3951 0.044 Uiso 1 1 calc R
C59 C 0.9613(4) 0.5296(3) 0.2959(2) 0.0290(10) Uani 1 1 d .
H59A H 0.9869 0.5935 0.3033 0.043 Uiso 1 1 calc R
H59B H 0.8788 0.5070 0.2611 0.043 Uiso 1 1 calc R
H59C H 1.0266 0.5049 0.2790 0.043 Uiso 1 1 calc R
C60 C 1.5091(4) 0.3274(3) 0.4961(2) 0.0284(10) Uani 1 1 d .
C61 C 1.5923(4) 0.3772(3) 0.4547(3) 0.0325(10) Uani 1 1 d .
H61A H 1.6281 0.3365 0.4272 0.049 Uiso 1 1 calc R
H61B H 1.6623 0.4230 0.4875 0.049 Uiso 1 1 calc R
H61C H 1.5394 0.4038 0.4232 0.049 Uiso 1 1 calc R
C62 C 1.5842(4) 0.2703(3) 0.5314(3) 0.0336(11) Uani 1 1 d .
H62A H 1.5319 0.2368 0.5571 0.050 Uiso 1 1 calc R
H62B H 1.6633 0.3073 0.5641 0.050 Uiso 1 1 calc R
H62C H 1.6058 0.2300 0.4957 0.050 Uiso 1 1 calc R
C63 C 1.4864(4) 0.3959(3) 0.5529(2) 0.0350(11) Uani 1 1 d .
H63A H 1.4512 0.4390 0.5311 0.053 Uiso 1 1 calc R
H63B H 1.5680 0.4254 0.5871 0.053 Uiso 1 1 calc R
H63C H 1.4256 0.3668 0.5768 0.053 Uiso 1 1 calc R
Co1 Co 0.67580(5) -0.22375(4) 0.23464(3) 0.02651(14) Uani 1 1 d .
Dy1 Dy 0.872554(17) 0.038211(12) 0.236602(10) 0.02657(8) Uani 1 1 d .
O1 O 0.7052(3) -0.21777(19) 0.08628(16) 0.0284(7) Uani 1 1 d .
O2 O 0.8913(3) -0.25198(19) 0.15458(17) 0.0292(7) Uani 1 1 d .
O3 O 0.8739(3) -0.09651(19) 0.17650(16) 0.0276(7) Uani 1 1 d .
O4 O 0.4710(3) -0.1546(2) 0.13972(17) 0.0344(8) Uani 1 1 d .
O5 O 0.4865(3) -0.12144(19) 0.26639(16) 0.0288(7) Uani 1 1 d .
O6 O 0.6568(3) -0.03380(19) 0.21624(16) 0.0277(7) Uani 1 1 d .
O7 O 0.9194(3) -0.18081(19) 0.35336(17) 0.0316(7) Uani 1 1 d .
O8 O 0.7330(3) -0.13023(19) 0.38700(17) 0.0326(7) Uani 1 1 d .
O9 O 0.8724(3) -0.04225(19) 0.32342(16) 0.0305(7) Uani 1 1 d .
O10 O 1.0394(3) 0.05231(18) 0.15542(16) 0.0263(6) Uani 1 1 d .
O11 O 0.8081(3) 0.11838(19) 0.16949(16) 0.0272(7) Uani 1 1 d .
O12 O 0.7896(3) 0.13041(19) 0.32109(16) 0.0277(7) Uani 1 1 d .
O13 O 1.0475(3) 0.11810(19) 0.30536(16) 0.0268(6) Uani 1 1 d .
P1 P 0.79507(11) -0.18954(7) 0.16368(6) 0.0270(2) Uani 1 1 d .
P2 P 0.57690(11) -0.12394(7) 0.21255(6) 0.0270(2) Uani 1 1 d .
P3 P 0.80784(11) -0.13446(7) 0.32589(6) 0.0273(3) Uani 1 1 d .

loop_
_atom_site_aniso_label
_atom_site_aniso_U_11
_atom_site_aniso_U_22
_atom_site_aniso_U_33
_atom_site_aniso_U_23
_atom_site_aniso_U_13
_atom_site_aniso_U_12
C1 0.031(2) 0.029(2) 0.029(3) 0.005(2) 0.006(2) -0.0048(18)
C2 0.030(2) 0.026(2) 0.027(3) 0.0108(19) 0.0065(19) -0.0102(18)
C3 0.030(2) 0.032(2) 0.032(3) 0.013(2) 0.010(2) 0.0107(19)
C4 0.030(2) 0.023(2) 0.035(3) 0.0104(19) 0.013(2) -0.0092(17)
C5 0.038(3) 0.033(3) 0.029(3) 0.012(2) 0.012(2) -0.002(2)
C6 0.029(2) 0.033(2) 0.031(3) 0.010(2) 0.010(2) 0.0095(19)
C7 0.036(3) 0.042(3) 0.031(3) 0.017(2) 0.015(2) 0.016(2)
C8 0.023(2) 0.027(2) 0.034(3) 0.011(2) 0.0093(19) 0.0076(17)
C9 0.030(2) 0.036(3) 0.038(3) -0.013(2) 0.008(2) 0.012(2)
C10 0.032(2) 0.030(2) 0.031(3) 0.010(2) 0.012(2) 0.0092(18)
C11 0.030(2) 0.032(2) 0.034(3) 0.012(2) 0.011(2) 0.0121(19)
C12 0.031(2) 0.033(3) 0.030(3) 0.009(2) 0.011(2) 0.0109(19)
C13 0.032(2) 0.037(3) 0.028(3) 0.012(2) 0.013(2) 0.0120(19)
C14 0.027(2) 0.028(2) 0.033(3) 0.008(2) -0.009(2) 0.0078(18)
C15 0.028(2) 0.032(2) 0.035(3) 0.012(2) 0.008(2) 0.0091(18)
C16 0.033(2) 0.030(2) 0.030(3) 0.009(2) 0.014(2) -0.0039(18)
C17 0.033(2) 0.029(3) 0.032(3) -0.011(2) 0.010(2) -0.0105(19)
C18 0.032(2) 0.033(2) 0.028(3) 0.008(2) 0.010(2) 0.0106(19)
C19 0.026(2) 0.030(2) 0.031(3) 0.012(2) 0.0063(19) 0.0068(18)
C20 0.030(2) 0.032(2) 0.028(3) 0.011(2) 0.012(2) 0.0111(19)
C21 0.029(2) 0.029(2) 0.029(3) 0.010(2) 0.0104(19) -0.0068(18)
C22 0.032(2) 0.028(2) 0.028(3) 0.0090(19) 0.009(2) 0.0067(18)
C23 0.035(2) 0.033(2) 0.028(3) 0.013(2) 0.013(2) 0.0143(19)
C24 0.031(2) 0.030(2) 0.027(3) 0.0078(19) 0.012(2) 0.0070(18)
C25 0.028(2) 0.027(2) 0.031(3) 0.0095(19) 0.0097(19) 0.0096(17)
C26 0.029(2) 0.026(2) 0.025(2) 0.0079(18) 0.0068(19) 0.0062(17)
C27 0.028(2) 0.032(2) 0.025(2) 0.0079(19) 0.0063(19) 0.0093(18)
C28 0.032(2) 0.029(2) 0.031(3) 0.010(2) 0.010(2) 0.0076(18)
C29 0.031(2) 0.030(2) 0.028(3) 0.010(2) 0.0061(19) 0.0113(18)
C30 0.030(2) 0.029(2) 0.027(3) 0.0067(19) 0.0059(19) 0.0094(18)
C31 0.029(2) 0.030(2) 0.026(2) 0.0069(19) 0.0094(19) 0.0086(18)
C32 0.026(2) 0.027(2) 0.026(2) 0.0062(18) 0.0081(19) 0.0060(17)
C33 0.023(2) 0.028(2) 0.028(3) 0.0071(19) 0.0044(18) 0.0063(17)
C34 0.027(2) 0.026(2) 0.028(3) 0.0107(19) 0.0066(19) 0.0083(17)
C35 0.027(2) 0.035(3) 0.023(2) 0.0074(19) 0.0076(19) 0.0069(18)
C36 0.029(2) 0.033(2) 0.028(3) 0.012(2) 0.010(2) 0.0107(18)
C37 0.029(2) 0.030(2) 0.027(2) 0.0080(19) 0.0095(19) 0.0091(18)
C38 0.028(2) 0.026(2) 0.031(3) 0.0096(19) 0.0083(19) 0.0072(17)
C39 0.026(2) 0.027(2) 0.026(2) 0.0084(19) 0.0068(19) 0.0076(17)
C40 0.028(2) 0.030(2) 0.028(2) 0.0102(19) 0.0113(19) 0.0095(18)
C41 0.028(2) 0.030(2) 0.031(3) 0.013(2) 0.010(2) 0.0092(18)
C42 0.033(2) 0.030(2) 0.026(2) 0.0093(19) 0.009(2) 0.0113(19)
C43 0.028(2) 0.028(2) 0.031(3) 0.0087(19) 0.0072(19) 0.0093(18)
C44 0.028(2) 0.030(2) 0.031(3) 0.011(2) 0.0109(19) 0.0107(18)
C45 0.029(2) 0.027(2) 0.031(3) 0.011(2) 0.012(2) 0.0104(18)
C46 0.031(2) 0.027(2) 0.031(3) 0.010(2) 0.011(2) 0.0090(18)
C47 0.029(2) 0.029(2) 0.035(3) 0.013(2) 0.012(2) 0.0093(18)
C48 0.034(2) 0.033(3) 0.030(3) 0.012(2) 0.011(2) -0.0100(19)
C49 0.048(3) 0.034(3) 0.041(3) 0.015(2) -0.015(2) -0.012(2)
C50 0.042(3) 0.032(3) 0.041(3) -0.015(2) 0.014(2) -0.014(2)
C51 0.034(3) 0.031(3) 0.047(3) 0.012(2) 0.015(2) 0.013(2)
C52 0.034(2) 0.029(2) 0.032(3) 0.012(2) 0.011(2) 0.0131(19)
C53 0.033(2) 0.032(2) 0.033(3) 0.011(2) -0.012(2) 0.0116(19)
C54 0.032(2) 0.032(2) 0.032(3) 0.010(2) -0.009(2) 0.0097(19)
C55 0.039(3) 0.036(3) 0.032(3) 0.014(2) 0.013(2) 0.015(2)
C56 0.028(2) 0.028(2) 0.029(3) 0.0087(19) 0.0069(19) 0.0081(17)
C57 0.033(2) 0.026(2) 0.033(3) 0.012(2) -0.004(2) -0.0066(18)
C58 0.028(2) 0.032(2) 0.031(3) 0.011(2) 0.0070(19) 0.0092(18)
C59 0.027(2) 0.031(2) 0.031(3) 0.011(2) 0.0076(19) 0.0082(18)
C60 0.029(2) 0.028(2) 0.030(3) 0.0098(19) 0.0077(19) 0.0075(18)
C61 0.030(2) 0.029(2) 0.031(3) 0.008(2) 0.008(2) -0.0090(18)
C62 0.031(2) 0.031(2) 0.032(3) 0.011(2) -0.011(2) 0.0092(19)
C63 0.028(2) 0.033(3) 0.029(3) -0.011(2) 0.008(2) -0.0103(18)
Co1 0.0283(3) 0.0267(3) 0.0272(3) 0.0087(3) 0.0091(3) 0.0083(2)
Dy1 0.02831(14) 0.02665(14) 0.02778(15) 0.00885(10) 0.00936(10) 0.00874(10)
O1 0.0288(16) 0.0304(17) 0.0298(18) 0.0102(14) 0.0106(14) 0.0091(13)
O2 0.0317(16) 0.0291(16) 0.0321(18) 0.0109(14) 0.0123(14) 0.0117(13)
O3 0.0307(16) 0.0273(16) 0.0281(17) 0.0089(13) 0.0100(13) 0.0093(12)
O4 0.0307(16) 0.0289(17) 0.0320(19) 0.0105(14) -0.0068(14) -0.0069(13)
O5 0.0303(16) 0.0297(16) 0.0302(18) 0.0104(14) 0.0105(14) 0.0097(13)
O6 0.0304(16) 0.0270(16) 0.0292(18) 0.0103(13) 0.0100(14) 0.0091(12)
O7 0.0283(16) 0.0297(17) 0.0301(18) 0.0110(14) -0.0112(13) 0.0068(13)
O8 0.0292(16) 0.0277(17) 0.0293(18) -0.0073(13) 0.0086(14) -0.0088(12)
O9 0.0284(16) 0.0284(17) 0.0292(18) 0.0088(14) 0.0078(14) -0.0076(12)
O10 0.0292(15) 0.0244(15) 0.0270(17) 0.0068(13) 0.0089(13) 0.0075(12)
O11 0.0310(16) 0.0252(16) 0.0292(17) 0.0100(13) 0.0099(14) 0.0094(12)
O12 0.0313(16) 0.0270(16) 0.0289(17) 0.0101(13) 0.0105(13) 0.0100(12)
O13 0.0274(15) 0.0266(16) 0.0297(17) 0.0096(13) 0.0092(13) 0.0092(12)
P1 0.0285(6) 0.0271(6) 0.0289(7) 0.0091(5) 0.0098(5) 0.0092(5)
P2 0.0278(6) 0.0272(6) 0.0285(7) 0.0093(5) 0.0085(5) 0.0086(4)
P3 0.0289(6) 0.0278(6) 0.0285(7) 0.0098(5) 0.0094(5) 0.0090(5)

loop_
_atom_type_symbol
_atom_type_description
_atom_type_scat_dispersion_real
_atom_type_scat_dispersion_imag
_atom_type_scat_source
C C 0.0033 0.0016 'International Tables Vol C Tables 4.2.6.8 and 6.1.1.4'
H H 0.0000 0.0000 'International Tables Vol C Tables 4.2.6.8 and 6.1.1.4'
O O 0.0106 0.0060 'International Tables Vol C Tables 4.2.6.8 and 6.1.1.4'
P P 0.1023 0.0942 'International Tables Vol C Tables 4.2.6.8 and 6.1.1.4'
Co Co 0.3494 0.9721 'International Tables Vol C Tables 4.2.6.8 and 6.1.1.4'
Dy Dy -0.1892 4.4098 'International Tables Vol C Tables 4.2.6.8 and 6.1.1.4'

loop_
_geom_angle_atom_site_label_1
_geom_angle_atom_site_label_2
_geom_angle_atom_site_label_3
_geom_angle
C5 C1 C2 107.7(4)
C5 C1 Co1 70.2(3)
C2 C1 Co1 70.7(2)
C5 C1 H1 126.1
C2 C1 H1 126.1
Co1 C1 H1 126.1
C3 C2 C1 107.9(4)
C3 C2 Co1 70.4(2)
C1 C2 Co1 69.3(3)
C3 C2 H2 126.1
C1 C2 H2 126.1
Co1 C2 H2 126.1
C4 C3 C2 107.9(4)
C4 C3 Co1 69.4(2)
C2 C3 Co1 70.1(2)
C4 C3 H3 126.1
C2 C3 H3 126.1
Co1 C3 H3 126.1
C3 C4 C5 108.3(4)
C3 C4 Co1 71.1(3)
C5 C4 Co1 70.0(3)
C3 C4 H4 125.9
C5 C4 H4 125.9
Co1 C4 H4 125.9
C1 C5 C4 108.2(4)
C1 C5 Co1 70.2(3)
C4 C5 Co1 70.0(3)
C1 C5 H5 125.9
C4 C5 H5 125.9
Co1 C5 H5 125.9
C7 C6 O1 110.4(3)
C7 C6 H6A 109.6
O1 C6 H6A 109.6
C7 C6 H6B 109.6
O1 C6 H6B 109.6
H6A C6 H6B 108.1
C6 C7 H7A 109.5
C6 C7 H7B 109.5
H7A C7 H7B 109.5
C6 C7 H7C 109.5
H7A C7 H7C 109.5
H7B C7 H7C 109.5
O2 C8 C9 109.1(4)
O2 C8 H8A 109.9
C9 C8 H8A 109.9
O2 C8 H8B 109.9
C9 C8 H8B 109.9
H8A C8 H8B 108.3
C8 C9 H9A 109.5
C8 C9 H9B 109.5
H9A C9 H9B 109.5
C8 C9 H9C 109.5
H9A C9 H9C 109.5
H9B C9 H9C 109.5
O4 C10 C11 110.4(3)
O4 C10 H10A 109.6
C11 C10 H10A 109.6
O4 C10 H10B 109.6
C11 C10 H10B 109.6
H10A C10 H10B 108.1
C10 C11 H11A 109.5
C10 C11 H11B 109.5
H11A C11 H11B 109.5
C10 C11 H11C 109.5
H11A C11 H11C 109.5
H11B C11 H11C 109.5
O5 C12 C13 107.6(3)
O5 C12 H12A 110.2
C13 C12 H12A 110.2
O5 C12 H12B 110.2
C13 C12 H12B 110.2
H12A C12 H12B 108.5
C12 C13 H13A 109.5
C12 C13 H13B 109.5
H13A C13 H13B 109.5
C12 C13 H13C 109.5
H13A C13 H13C 109.5
H13B C13 H13C 109.5
O7 C14 C15 108.3(3)
O7 C14 H14A 110.0
C15 C14 H14A 110.0
O7 C14 H14B 110.0
C15 C14 H14B 110.0
H14A C14 H14B 108.4
C14 C15 H15A 109.5
C14 C15 H15B 109.5
H15A C15 H15B 109.5
C14 C15 H15C 109.5
H15A C15 H15C 109.5
H15B C15 H15C 109.5
O8 C16 C17 109.7(3)
O8 C16 H16A 109.7
C17 C16 H16A 109.7
O8 C16 H16B 109.7
C17 C16 H16B 109.7
H16A C16 H16B 108.2
C16 C17 H17A 109.5
C16 C17 H17B 109.5
H17A C17 H17B 109.5
C16 C17 H17C 109.5
H17A C17 H17C 109.5
H17B C17 H17C 109.5
O10 C18 H18A 109.5
O10 C18 H18B 109.5
H18A C18 H18B 109.5
O10 C18 H18C 109.5
H18A C18 H18C 109.5
H18B C18 H18C 109.5
O12 C19 H19A 109.5
O12 C19 H19B 109.5
H19A C19 H19B 109.5
O12 C19 H19C 109.5
H19A C19 H19C 109.5
H19B C19 H19C 109.5
C25 C20 C21 118.3(4)
C25 C20 C47 122.7(4)
C21 C20 C47 118.8(4)
C22 C21 C20 122.2(4)
C22 C21 H21 118.9
C20 C21 H21 118.9
C23 C22 C21 117.7(4)
C23 C22 C48 122.9(4)
C21 C22 C48 119.3(4)
C22 C23 C24 122.6(4)
C22 C23 H23 118.7
C24 C23 H23 118.7
C23 C24 C25 118.0(4)
C23 C24 C26 119.9(4)
C25 C24 C26 121.9(4)
C20 C25 O10 119.7(3)
C20 C25 C24 121.2(4)
O10 C25 C24 118.9(4)
C27 C26 C24 109.1(4)
C27 C26 H26A 109.9
C24 C26 H26A 109.9
C27 C26 H26B 109.9
C24 C26 H26B 109.9
H26A C26 H26B 108.3
C28 C27 C32 120.1(4)
C28 C27 C26 121.0(4)
C32 C27 C26 118.6(4)
C27 C28 C29 121.8(4)
C27 C28 H28 119.1
C29 C28 H28 119.1
C30 C29 C28 116.8(4)
C30 C29 C52 121.8(3)
C28 C29 C52 121.3(4)
C31 C30 C29 122.8(4)
C31 C30 H30 118.6
C29 C30 H30 118.6
C30 C31 C32 119.1(4)
C30 C31 C33 121.2(4)
C32 C31 C33 119.1(4)
O11 C32 C31 120.9(4)
O11 C32 C27 119.8(3)
C31 C32 C27 119.3(4)
C31 C33 C34 108.3(4)
C31 C33 H33A 110.0
C34 C33 H33A 110.0
C31 C33 H33B 110.0
C34 C33 H33B 110.0
H33A C33 H33B 108.4
C35 C34 C39 117.4(4)
C35 C34 C33 119.2(4)
C39 C34 C33 123.2(4)
C34 C35 C36 122.6(4)
C34 C35 H35 118.7
C36 C35 H35 118.7
C37 C36 C35 118.1(4)
C37 C36 C56 123.3(4)
C35 C36 C56 118.6(3)
C36 C37 C38 121.7(4)
C36 C37 H37 119.2
C38 C37 H37 119.2
C39 C38 C37 117.8(4)
C39 C38 C40 122.6(4)
C37 C38 C40 119.6(4)
C38 C39 C34 122.4(4)
C38 C39 O12 118.7(3)
C34 C39 O12 118.9(4)
C41 C40 C38 114.4(3)
C41 C40 H40A 108.7
C38 C40 H40A 108.7
C41 C40 H40B 108.7
C38 C40 H40B 108.7
H40A C40 H40B 107.6
C42 C41 C46 119.2(4)
C42 C41 C40 122.1(4)
C46 C41 C40 118.8(4)
C41 C42 C43 123.3(4)
C41 C42 H42 118.3
C43 C42 H42 118.3
C44 C43 C42 116.1(4)
C44 C43 C60 119.9(3)
C42 C43 C60 124.0(4)
C45 C44 C43 122.1(4)
C45 C44 H44 119.0
C43 C44 H44 119.0
C44 C45 C46 120.1(4)
C44 C45 C47 120.9(4)
C46 C45 C47 118.4(4)
O13 C46 C45 119.5(4)
O13 C46 C41 121.3(4)
C45 C46 C41 119.2(4)
C20 C47 C45 107.9(3)
C20 C47 H47A 110.1
C45 C47 H47A 110.1
C20 C47 H47B 110.1
C45 C47 H47B 110.1
H47A C47 H47B 108.4
C50 C48 C51 103.8(4)
C50 C48 C49 109.2(5)
C51 C48 C49 113.4(3)
C50 C48 C22 107.8(4)
C51 C48 C22 113.8(4)
C49 C48 C22 108.5(4)
C48 C49 H49A 109.5
C48 C49 H49B 109.5
H49A C49 H49B 109.5
C48 C49 H49C 109.5
H49A C49 H49C 109.5
H49B C49 H49C 109.5
C48 C50 H50A 109.5
C48 C50 H50B 109.5
H50A C50 H50B 109.5
C48 C50 H50C 109.5
H50A C50 H50C 109.5
H50B C50 H50C 109.5
C48 C51 H51A 109.5
C48 C51 H51B 109.5
H51A C51 H51B 109.5
C48 C51 H51C 109.5
H51A C51 H51C 109.5
H51B C51 H51C 109.5
C55 C52 C54 113.0(4)
C55 C52 C29 112.0(3)
C54 C52 C29 110.5(3)
C55 C52 C53 105.1(4)
C54 C52 C53 108.4(4)
C29 C52 C53 107.6(3)
C52 C53 H53A 109.5
C52 C53 H53B 109.5
H53A C53 H53B 109.5
C52 C53 H53C 109.5
H53A C53 H53C 109.5
H53B C53 H53C 109.5
C52 C54 H54A 109.5
C52 C54 H54B 109.5
H54A C54 H54B 109.5
C52 C54 H54C 109.5
H54A C54 H54C 109.5
H54B C54 H54C 109.5
C52 C55 H55A 109.5
C52 C55 H55B 109.5
H55A C55 H55B 109.5
C52 C55 H55C 109.5
H55A C55 H55C 109.5
H55B C55 H55C 109.5
C57 C56 C58 108.8(4)
C57 C56 C59 107.9(4)
C58 C56 C59 109.3(3)
C57 C56 C36 111.9(3)
C58 C56 C36 109.1(3)
C59 C56 C36 109.8(3)
C56 C57 H57A 109.5
C56 C57 H57B 109.5
H57A C57 H57B 109.5
C56 C57 H57C 109.5
H57A C57 H57C 109.5
H57B C57 H57C 109.5
C56 C58 H58A 109.5
C56 C58 H58B 109.5
H58A C58 H58B 109.5
C56 C58 H58C 109.5
H58A C58 H58C 109.5
H58B C58 H58C 109.5
C56 C59 H59A 109.5
C56 C59 H59B 109.5
H59A C59 H59B 109.5
C56 C59 H59C 109.5
H59A C59 H59C 109.5
H59B C59 H59C 109.5
C62 C60 C43 110.8(3)
C62 C60 C61 108.1(4)
C43 C60 C61 109.7(3)
C62 C60 C63 109.0(4)
C43 C60 C63 111.7(3)
C61 C60 C63 107.4(4)
C60 C61 H61A 109.5
C60 C61 H61B 109.5
H61A C61 H61B 109.5
C60 C61 H61C 109.5
H61A C61 H61C 109.5
H61B C61 H61C 109.5
C60 C62 H62A 109.5
C60 C62 H62B 109.5
H62A C62 H62B 109.5
C60 C62 H62C 109.5
H62A C62 H62C 109.5
H62B C62 H62C 109.5
C60 C63 H63A 109.5
C60 C63 H63B 109.5
H63A C63 H63B 109.5
C60 C63 H63C 109.5
H63A C63 H63C 109.5
H63B C63 H63C 109.5
C5 Co1 C4 39.94(18)
C5 Co1 C1 39.65(18)
C4 Co1 C1 66.92(18)
C5 Co1 C2 66.59(18)
C4 Co1 C2 66.48(18)
C1 Co1 C2 39.99(17)
C5 Co1 C3 66.57(18)
C4 Co1 C3 39.44(18)
C1 Co1 C3 66.87(18)
C2 Co1 C3 39.58(18)
C5 Co1 P3 143.78(13)
C4 Co1 P3 148.87(13)
C1 Co1 P3 104.46(13)
C2 Co1 P3 87.57(13)
C3 Co1 P3 109.44(13)
C5 Co1 P2 90.75(14)
C4 Co1 P2 119.24(13)
C1 Co1 P2 98.74(13)
C2 Co1 P2 135.94(13)
C3 Co1 P2 156.94(12)
P3 Co1 P2 91.20(5)
C5 Co1 P1 121.92(13)
C4 Co1 P1 92.09(12)
C1 Co1 P1 158.97(14)
C2 Co1 P1 133.74(13)
C3 Co1 P1 98.07(12)
P3 Co1 P1 94.23(5)
P2 Co1 P1 90.29(5)
O11 Dy1 O13 105.03(11)
O11 Dy1 O3 112.89(11)
O13 Dy1 O3 118.19(10)
O11 Dy1 O9 157.81(12)
O13 Dy1 O9 84.24(10)
O3 Dy1 O9 78.45(11)
O11 Dy1 O6 86.01(10)
O13 Dy1 O6 150.73(11)
O3 Dy1 O6 80.03(10)
O9 Dy1 O6 77.02(10)
O11 Dy1 O12 82.18(10)
O13 Dy1 O12 79.06(10)
O3 Dy1 O12 150.42(10)
O9 Dy1 O12 79.85(10)
O6 Dy1 O12 75.68(10)
O11 Dy1 O10 76.27(10)
O13 Dy1 O10 75.58(10)
O3 Dy1 O10 68.74(9)
O9 Dy1 O10 125.88(10)
O6 Dy1 O10 133.68(10)
O12 Dy1 O10 140.84(9)
C6 O1 P1 120.73(19)
C8 O2 P1 120.9(2)
P1 O3 Dy1 136.89(17)
C10 O4 P2 122.94(19)
C12 O5 P2 120.38(19)
P2 O6 Dy1 138.49(17)
C14 O7 P3 121.1(2)
C16 O8 P3 121.09(19)
P3 O9 Dy1 134.86(19)
C25 O10 C18 112.4(3)
C25 O10 Dy1 114.18(18)
C18 O10 Dy1 133.26(18)
C32 O11 Dy1 169.5(2)
C39 O12 C19 113.3(3)
C39 O12 Dy1 118.50(18)
C19 O12 Dy1 128.18(19)
C46 O13 Dy1 176.7(2)
O3 P1 O1 109.86(17)
O3 P1 O2 106.82(17)
O1 P1 O2 98.81(17)
O3 P1 Co1 118.85(13)
O1 P1 Co1 107.48(12)
O2 P1 Co1 113.17(12)
O6 P2 O4 108.67(17)
O6 P2 O5 111.12(17)
O4 P2 O5 100.29(18)
O6 P2 Co1 118.09(12)
O4 P2 Co1 112.46(13)
O5 P2 Co1 104.71(11)
O9 P3 O8 108.66(18)
O9 P3 O7 107.41(17)
O8 P3 O7 103.56(18)
O9 P3 Co1 121.65(13)
O8 P3 Co1 106.54(12)
O7 P3 Co1 107.60(13)

loop_
_geom_bond_atom_site_label_1
_geom_bond_atom_site_label_2
_geom_bond_distance
C1 C5 1.405(7)
C1 C2 1.423(6)
C1 Co1 2.071(4)
C1 H1 1.0000
C2 C3 1.416(6)
C2 Co1 2.089(4)
C2 H2 1.0000
C3 C4 1.405(6)
C3 Co1 2.093(4)
C3 H3 1.0000
C4 C5 1.414(7)
C4 Co1 2.071(5)
C4 H4 1.0000
C5 Co1 2.071(5)
C5 H5 1.0000
C6 C7 1.448(6)
C6 O1 1.472(4)
C6 H6A 0.9900
C6 H6B 0.9900
C7 H7A 0.9800
C7 H7B 0.9800
C7 H7C 0.9800
C8 O2 1.421(4)
C8 C9 1.485(6)
C8 H8A 0.9900
C8 H8B 0.9900
C9 H9A 0.9800
C9 H9B 0.9800
C9 H9C 0.9800
C10 O4 1.459(4)
C10 C11 1.498(6)
C10 H10A 0.9900
C10 H10B 0.9900
C11 H11A 0.9800
C11 H11B 0.9800
C11 H11C 0.9800
C12 O5 1.430(4)
C12 C13 1.513(6)
C12 H12A 0.9900
C12 H12B 0.9900
C13 H13A 0.9800
C13 H13B 0.9800
C13 H13C 0.9800
C14 O7 1.444(4)
C14 C15 1.510(5)
C14 H14A 0.9900
C14 H14B 0.9900
C15 H15A 0.9800
C15 H15B 0.9800
C15 H15C 0.9800
C16 O8 1.450(5)
C16 C17 1.483(6)
C16 H16A 0.9900
C16 H16B 0.9900
C17 H17A 0.9800
C17 H17B 0.9800
C17 H17C 0.9800
C18 O10 1.448(4)
C18 H18A 0.9800
C18 H18B 0.9800
C18 H18C 0.9800
C19 O12 1.427(4)
C19 H19A 0.9800
C19 H19B 0.9800
C19 H19C 0.9800
C20 C25 1.383(6)
C20 C21 1.393(6)
C20 C47 1.511(6)
C21 C22 1.389(6)
C21 H21 0.9500
C22 C23 1.373(6)
C22 C48 1.535(6)
C23 C24 1.390(6)
C23 H23 0.9500
C24 C25 1.399(6)
C24 C26 1.534(6)
C25 O10 1.393(4)
C26 C27 1.500(6)
C26 H26A 0.9900
C26 H26B 0.9900
C27 C28 1.389(6)
C27 C32 1.408(6)
C28 C29 1.402(6)
C28 H28 0.9500
C29 C30 1.399(6)
C29 C52 1.528(4)
C30 C31 1.397(6)
C30 H30 0.9500
C31 C32 1.398(6)
C31 C33 1.516(6)
C32 O11 1.338(4)
C33 C34 1.528(6)
C33 H33A 0.9900
C33 H33B 0.9900
C34 C35 1.387(6)
C34 C39 1.398(6)
C35 C36 1.397(6)
C35 H35 0.9500
C36 C37 1.386(6)
C36 C56 1.543(4)
C37 C38 1.406(6)
C37 H37 0.9500
C38 C39 1.392(6)
C38 C40 1.519(6)
C39 O12 1.407(4)
C40 C41 1.517(6)
C40 H40A 0.9900
C40 H40B 0.9900
C41 C42 1.381(6)
C41 C46 1.401(6)
C42 C43 1.399(6)
C42 H42 0.9500
C43 C44 1.398(6)
C43 C60 1.521(4)
C44 C45 1.392(6)
C44 H44 0.9500
C45 C46 1.393(6)
C45 C47 1.521(6)
C46 O13 1.331(5)
C47 H47A 0.9900
C47 H47B 0.9900
C48 C50 1.448(7)
C48 C51 1.487(5)
C48 C49 1.517(7)
C49 H49A 0.9800
C49 H49B 0.9800
C49 H49C 0.9800
C50 H50A 0.9800
C50 H50B 0.9800
C50 H50C 0.9800
C51 H51A 0.9800
C51 H51B 0.9800
C51 H51C 0.9800
C52 C55 1.494(6)
C52 C54 1.501(7)
C52 C53 1.552(6)
C53 H53A 0.9800
C53 H53B 0.9800
C53 H53C 0.9800
C54 H54A 0.9800
C54 H54B 0.9800
C54 H54C 0.9800
C55 H55A 0.9800
C55 H55B 0.9800
C55 H55C 0.9800
C56 C57 1.520(6)
C56 C58 1.532(6)
C56 C59 1.541(6)
C57 H57A 0.9800
C57 H57B 0.9800
C57 H57C 0.9800
C58 H58A 0.9800
C58 H58B 0.9800
C58 H58C 0.9800
C59 H59A 0.9800
C59 H59B 0.9800
C59 H59C 0.9800
C60 C62 1.519(5)
C60 C61 1.537(6)
C60 C63 1.539(6)
C61 H61A 0.9800
C61 H61B 0.9800
C61 H61C 0.9800
C62 H62A 0.9800
C62 H62B 0.9800
C62 H62C 0.9800
C63 H63A 0.9800
C63 H63B 0.9800
C63 H63C 0.9800
Co1 P3 2.1607(14)
Co1 P2 2.1683(12)
Co1 P1 2.1722(13)
Dy1 O11 2.122(3)
Dy1 O13 2.131(3)
Dy1 O3 2.295(3)
Dy1 O9 2.321(3)
Dy1 O6 2.330(3)
Dy1 O12 2.493(3)
Dy1 O10 2.678(3)
O1 P1 1.590(3)
O2 P1 1.618(3)
O3 P1 1.510(3)
O4 P2 1.596(3)
O5 P2 1.604(3)
O6 P2 1.506(3)
O7 P3 1.613(3)
O8 P3 1.601(3)
O9 P3 1.512(3)

loop_
_geom_torsion_atom_site_label_1
_geom_torsion_atom_site_label_2
_geom_torsion_atom_site_label_3
_geom_torsion_atom_site_label_4
_geom_torsion
C5 C1 C2 C3 0.6(5)
Co1 C1 C2 C3 -60.1(3)
C5 C1 C2 Co1 60.7(3)
C1 C2 C3 C4 0.0(5)
Co1 C2 C3 C4 -59.4(3)
C1 C2 C3 Co1 59.4(3)
C2 C3 C4 C5 -0.7(5)
Co1 C3 C4 C5 -60.4(3)
C2 C3 C4 Co1 59.8(3)
C2 C1 C5 C4 -1.0(5)
Co1 C1 C5 C4 60.0(3)
C2 C1 C5 Co1 -61.0(3)
C3 C4 C5 C1 1.1(5)
Co1 C4 C5 C1 -60.1(3)
C3 C4 C5 Co1 61.1(3)
C25 C20 C21 C22 1.6(7)
C47 C20 C21 C22 -172.6(4)
C20 C21 C22 C23 -2.7(7)
C20 C21 C22 C48 173.8(4)
C21 C22 C23 C24 1.3(7)
C48 C22 C23 C24 -175.1(4)
C22 C23 C24 C25 1.2(7)
C22 C23 C24 C26 176.9(4)
C21 C20 C25 O10 -174.9(4)
C47 C20 C25 O10 -0.9(6)
C21 C20 C25 C24 1.0(7)
C47 C20 C25 C24 175.0(4)
C23 C24 C25 C20 -2.4(6)
C26 C24 C25 C20 -178.0(4)
C23 C24 C25 O10 173.6(4)
C26 C24 C25 O10 -2.0(6)
C23 C24 C26 C27 -60.3(5)
C25 C24 C26 C27 115.2(5)
C24 C26 C27 C28 99.4(5)
C24 C26 C27 C32 -74.8(5)
C32 C27 C28 C29 1.1(7)
C26 C27 C28 C29 -173.0(4)
C27 C28 C29 C30 -2.7(7)
C27 C28 C29 C52 174.7(4)
C28 C29 C30 C31 2.6(7)
C52 C29 C30 C31 -174.8(4)
C29 C30 C31 C32 -0.9(7)
C29 C30 C31 C33 171.0(4)
C30 C31 C32 O11 177.4(4)
C33 C31 C32 O11 5.3(6)
C30 C31 C32 C27 -0.7(7)
C33 C31 C32 C27 -172.8(4)
C28 C27 C32 O11 -177.5(4)
C26 C27 C32 O11 -3.2(6)
C28 C27 C32 C31 0.6(7)
C26 C27 C32 C31 174.9(4)
C30 C31 C33 C34 -94.6(5)
C32 C31 C33 C34 77.4(5)
C31 C33 C34 C35 66.5(5)
C31 C33 C34 C39 -108.5(5)
C39 C34 C35 C36 3.0(7)
C33 C34 C35 C36 -172.4(4)
C34 C35 C36 C37 -0.6(7)
C34 C35 C36 C56 179.2(4)
C35 C36 C37 C38 -1.4(7)
C56 C36 C37 C38 178.7(3)
C36 C37 C38 C39 1.0(7)
C36 C37 C38 C40 179.9(4)
C37 C38 C39 C34 1.5(7)
C40 C38 C39 C34 -177.4(4)
C37 C38 C39 O12 -179.1(3)
C40 C38 C39 O12 2.0(6)
C35 C34 C39 C38 -3.4(7)
C33 C34 C39 C38 171.7(4)
C35 C34 C39 O12 177.2(3)
C33 C34 C39 O12 -7.7(6)
C39 C38 C40 C41 108.9(5)
C37 C38 C40 C41 -70.0(6)
C38 C40 C41 C42 107.0(5)
C38 C40 C41 C46 -71.8(5)
C46 C41 C42 C43 -0.3(6)
C40 C41 C42 C43 -179.0(4)
C41 C42 C43 C44 -0.4(6)
C41 C42 C43 C60 -179.7(3)
C42 C43 C44 C45 1.5(6)
C60 C43 C44 C45 -179.3(3)
C43 C44 C45 C46 -1.8(6)
C43 C44 C45 C47 169.6(4)
C44 C45 C46 O13 179.7(3)
C47 C45 C46 O13 8.0(6)
C44 C45 C46 C41 1.1(6)
C47 C45 C46 C41 -170.6(4)
C42 C41 C46 O13 -178.6(3)
C40 C41 C46 O13 0.1(6)
C42 C41 C46 C45 -0.1(6)
C40 C41 C46 C45 178.7(4)
C25 C20 C47 C45 -114.4(5)
C21 C20 C47 C45 59.5(5)
C44 C45 C47 C20 -104.7(4)
C46 C45 C47 C20 67.0(5)
C23 C22 C48 C50 105.2(5)
C21 C22 C48 C50 -71.2(6)
C23 C22 C48 C51 -140.2(4)
C21 C22 C48 C51 43.4(6)
C23 C22 C48 C49 -13.0(6)
C21 C22 C48 C49 170.7(4)
C30 C29 C52 C55 -178.1(3)
C28 C29 C52 C55 4.7(5)
C30 C29 C52 C54 55.1(4)
C28 C29 C52 C54 -122.2(4)
C30 C29 C52 C53 -63.0(4)
C28 C29 C52 C53 119.7(4)
C37 C36 C56 C57 5.6(4)
C35 C36 C56 C57 -174.3(3)
C37 C36 C56 C58 -114.9(4)
C35 C36 C56 C58 65.3(4)
C37 C36 C56 C59 125.4(4)
C35 C36 C56 C59 -54.5(4)
C44 C43 C60 C62 -71.0(4)
C42 C43 C60 C62 108.2(4)
C44 C43 C60 C61 48.4(4)
C42 C43 C60 C61 -132.4(3)
C44 C43 C60 C63 167.3(3)
C42 C43 C60 C63 -13.5(4)
C1 C5 Co1 C4 119.0(4)
C4 C5 Co1 C1 -119.0(4)
C1 C5 Co1 C2 38.2(3)
C4 C5 Co1 C2 -80.8(3)
C1 C5 Co1 C3 81.5(3)
C4 C5 Co1 C3 -37.5(3)
C1 C5 Co1 P3 -9.8(4)
C4 C5 Co1 P3 -128.8(3)
C1 C5 Co1 P2 -102.8(3)
C4 C5 Co1 P2 138.2(3)
C1 C5 Co1 P1 166.3(2)
C4 C5 Co1 P1 47.4(3)
C3 C4 Co1 C5 -118.5(4)
C3 C4 Co1 C1 -81.1(3)
C5 C4 Co1 C1 37.4(3)
C3 C4 Co1 C2 -37.4(3)
C5 C4 Co1 C2 81.1(3)
C5 C4 Co1 C3 118.5(4)
C3 C4 Co1 P3 -1.5(4)
C5 C4 Co1 P3 117.0(3)
C3 C4 Co1 P2 -168.3(2)
C5 C4 Co1 P2 -49.8(3)
C3 C4 Co1 P1 100.2(2)
C5 C4 Co1 P1 -141.3(3)
C2 C1 Co1 C5 118.0(4)
C5 C1 Co1 C4 -37.6(3)
C2 C1 Co1 C4 80.4(3)
C5 C1 Co1 C2 -118.0(4)
C5 C1 Co1 C3 -80.7(3)
C2 C1 Co1 C3 37.3(3)
C5 C1 Co1 P3 174.0(3)
C2 C1 Co1 P3 -67.9(3)
C5 C1 Co1 P2 80.5(3)
C2 C1 Co1 P2 -161.5(3)
C5 C1 Co1 P1 -33.9(5)
C2 C1 Co1 P1 84.1(4)
C3 C2 Co1 C5 81.0(3)
C1 C2 Co1 C5 -37.9(3)
C3 C2 Co1 C4 37.3(3)
C1 C2 Co1 C4 -81.6(3)
C3 C2 Co1 C1 118.9(4)
C1 C2 Co1 C3 -118.9(4)
C3 C2 Co1 P3 -125.0(2)
C1 C2 Co1 P3 116.1(3)
C3 C2 Co1 P2 145.7(2)
C1 C2 Co1 P2 26.9(4)
C3 C2 Co1 P1 -31.5(3)
C1 C2 Co1 P1 -150.4(2)
C4 C3 Co1 C5 37.9(3)
C2 C3 Co1 C5 -81.1(3)
C2 C3 Co1 C4 -119.0(4)
C4 C3 Co1 C1 81.3(3)
C2 C3 Co1 C1 -37.7(3)
C4 C3 Co1 C2 119.0(4)
C4 C3 Co1 P3 179.2(2)
C2 C3 Co1 P3 60.2(3)
C4 C3 Co1 P2 26.8(5)
C2 C3 Co1 P2 -92.2(4)
C4 C3 Co1 P1 -83.4(2)
C2 C3 Co1 P1 157.6(2)
C7 C6 O1 P1 -130.7(3)
C9 C8 O2 P1 -160.2(3)
O11 Dy1 O3 P1 -106.7(3)
O13 Dy1 O3 P1 130.2(2)
O9 Dy1 O3 P1 53.3(3)
O6 Dy1 O3 P1 -25.4(2)
O12 Dy1 O3 P1 9.7(4)
O10 Dy1 O3 P1 -170.6(3)
C11 C10 O4 P2 -99.6(3)
C13 C12 O5 P2 -162.6(2)
O11 Dy1 O6 P2 149.9(3)
O13 Dy1 O6 P2 -96.0(3)
O3 Dy1 O6 P2 35.8(3)
O9 Dy1 O6 P2 -44.5(3)
O12 Dy1 O6 P2 -127.1(3)
O10 Dy1 O6 P2 83.2(3)
C15 C14 O7 P3 -179.6(2)
C17 C16 O8 P3 160.0(3)
O11 Dy1 O9 P3 84.2(4)
O13 Dy1 O9 P3 -159.5(3)
O3 Dy1 O9 P3 -39.2(3)
O6 Dy1 O9 P3 43.1(3)
O12 Dy1 O9 P3 120.6(3)
O10 Dy1 O9 P3 -92.0(3)
C20 C25 O10 C18 -88.2(4)
C24 C25 O10 C18 95.8(4)
C20 C25 O10 Dy1 87.9(4)
C24 C25 O10 Dy1 -88.1(4)
O11 Dy1 O10 C25 60.61(19)
O13 Dy1 O10 C25 -49.17(19)
O3 Dy1 O10 C25 -177.7(2)
O9 Dy1 O10 C25 -120.88(19)
O6 Dy1 O10 C25 131.21(19)
O12 Dy1 O10 C25 2.1(3)
O11 Dy1 O10 C18 -124.3(3)
O13 Dy1 O10 C18 125.9(3)
O3 Dy1 O10 C18 -2.7(3)
O9 Dy1 O10 C18 54.2(3)
O6 Dy1 O10 C18 -53.7(3)
O12 Dy1 O10 C18 177.1(3)
C31 C32 O11 Dy1 -67.0(11)
C27 C32 O11 Dy1 111.2(11)
O13 Dy1 O11 C32 -28.9(11)
O3 Dy1 O11 C32 -159.0(11)
O9 Dy1 O11 C32 83.7(11)
O6 Dy1 O11 C32 123.6(11)
O12 Dy1 O11 C32 47.5(11)
O10 Dy1 O11 C32 -99.5(11)
C38 C39 O12 C19 91.3(4)
C34 C39 O12 C19 -89.2(4)
C38 C39 O12 Dy1 -90.3(4)
C34 C39 O12 Dy1 89.2(4)
O11 Dy1 O12 C39 -51.78(19)
O13 Dy1 O12 C39 55.27(19)
O3 Dy1 O12 C39 -175.38(19)
O9 Dy1 O12 C39 141.30(19)
O6 Dy1 O12 C39 -139.64(19)
O10 Dy1 O12 C39 5.0(3)
O11 Dy1 O12 C19 126.4(2)
O13 Dy1 O12 C19 -126.6(2)
O3 Dy1 O12 C19 2.8(3)
O9 Dy1 O12 C19 -40.6(2)
O6 Dy1 O12 C19 38.5(2)
O10 Dy1 O12 C19 -176.9(2)
C45 C46 O13 Dy1 141(3)
C41 C46 O13 Dy1 -41(3)
O11 Dy1 O13 C46 129(3)
O3 Dy1 O13 C46 -104(3)
O9 Dy1 O13 C46 -30(3)
O6 Dy1 O13 C46 20(4)
O12 Dy1 O13 C46 50(3)
O10 Dy1 O13 C46 -160(3)
Dy1 O3 P1 O1 104.5(3)
Dy1 O3 P1 O2 -149.3(2)
Dy1 O3 P1 Co1 -19.8(3)
C6 O1 P1 O3 56.8(3)
C6 O1 P1 O2 -54.7(2)
C6 O1 P1 Co1 -172.5(2)
C8 O2 P1 O3 47.5(3)
C8 O2 P1 O1 161.4(2)
C8 O2 P1 Co1 -85.2(2)
C5 Co1 P1 O3 148.12(16)
C4 Co1 P1 O3 176.33(14)
C1 Co1 P1 O3 172.9(4)
C2 Co1 P1 O3 -124.86(17)
C3 Co1 P1 O3 -144.51(14)
P3 Co1 P1 O3 -34.17(14)
P2 Co1 P1 O3 57.05(14)
C5 Co1 P1 O1 22.66(16)
C4 Co1 P1 O1 50.87(13)
C1 Co1 P1 O1 47.5(4)
C2 Co1 P1 O1 109.68(17)
C3 Co1 P1 O1 90.03(13)
P3 Co1 P1 O1 -159.63(12)
P2 Co1 P1 O1 -68.41(12)
C5 Co1 P1 O2 -85.37(16)
C4 Co1 P1 O2 -57.16(14)
C1 Co1 P1 O2 -60.6(4)
C2 Co1 P1 O2 1.65(17)
C3 Co1 P1 O2 -18.00(14)
P3 Co1 P1 O2 92.34(14)
P2 Co1 P1 O2 -176.43(14)
Dy1 O6 P2 O4 -126.9(3)
Dy1 O6 P2 O5 123.7(3)
Dy1 O6 P2 Co1 2.7(3)
C10 O4 P2 O6 17.4(3)
C10 O4 P2 O5 134.0(3)
C10 O4 P2 Co1 -115.3(2)
C12 O5 P2 O6 54.4(3)
C12 O5 P2 O4 -60.4(3)
C12 O5 P2 Co1 -177.1(2)
C5 Co1 P2 O6 -170.60(15)
C4 Co1 P2 O6 -141.23(15)
C1 Co1 P2 O6 150.40(15)
C2 Co1 P2 O6 133.31(18)
C3 Co1 P2 O6 -160.4(3)
P3 Co1 P2 O6 45.57(15)
P1 Co1 P2 O6 -48.67(15)
C5 Co1 P2 O4 -42.78(14)
C4 Co1 P2 O4 -13.41(15)
C1 Co1 P2 O4 -81.78(14)
C2 Co1 P2 O4 -98.87(18)
C3 Co1 P2 O4 -32.6(3)
P3 Co1 P2 O4 173.39(14)
P1 Co1 P2 O4 79.15(14)
C5 Co1 P2 O5 65.18(13)
C4 Co1 P2 O5 94.55(14)
C1 Co1 P2 O5 26.17(13)
C2 Co1 P2 O5 9.09(18)
C3 Co1 P2 O5 75.4(3)
P3 Co1 P2 O5 -78.66(13)
P1 Co1 P2 O5 -172.90(13)
Dy1 O9 P3 O8 -126.5(2)
Dy1 O9 P3 O7 122.1(2)
Dy1 O9 P3 Co1 -2.4(3)
C16 O8 P3 O9 -46.4(3)
C16 O8 P3 O7 67.6(3)
C16 O8 P3 Co1 -179.1(2)
C14 O7 P3 O9 20.7(3)
C14 O7 P3 O8 -94.2(3)
C14 O7 P3 Co1 153.2(2)
C5 Co1 P3 O9 -139.4(2)
C4 Co1 P3 O9 145.0(2)
C1 Co1 P3 O9 -145.85(15)
C2 Co1 P3 O9 177.56(16)
C3 Co1 P3 O9 143.97(15)
P2 Co1 P3 O9 -46.50(16)
P1 Co1 P3 O9 43.87(16)
C5 Co1 P3 O8 -14.3(2)
C4 Co1 P3 O8 -89.9(2)
C1 Co1 P3 O8 -20.74(14)
C2 Co1 P3 O8 -57.33(13)
C3 Co1 P3 O8 -90.92(13)
P2 Co1 P3 O8 78.61(14)
P1 Co1 P3 O8 168.98(13)
C5 Co1 P3 O7 96.2(2)
C4 Co1 P3 O7 20.7(2)
C1 Co1 P3 O7 89.80(14)
C2 Co1 P3 O7 53.21(13)
C3 Co1 P3 O7 19.62(14)
P2 Co1 P3 O7 -170.85(14)
P1 Co1 P3 O7 -80.48(14)
